data_2240829
loop_
_publ_author_name
'Hailu, Shimelis T.'
'Butcher, Ray J.'
'Hudrlik, Paul F.'
'Hudrlik, Anne M.'

_publ_section_title
;
 Crystal structure of a mono-bridged calix[4]arene
;
_journal_coeditor_code HG5441
_journal_issue 7
_journal_name_full 'Acta Crystallographica Section E'
_journal_page_first 772
_journal_page_last 775
_journal_paper_doi 10.1107/S2056989015010932
_journal_volume 71
_journal_year 2015
_chemical_formula_iupac 'C54 H72 Br O4'
_chemical_formula_moiety 'C54 H72 Br O4'
_chemical_formula_sum 'C54 H72 Br O4'
_chemical_formula_weight 865.02
_chemical_name_systematic
5^2^-[(5-Bromopentyl)oxy]-1^2^,1^14^,3^5^,5^5^-tetra-<i>tert</i>-butyl-1^7^,1^8^,1^9^,1^10^-tetrahydro-1^6^<i>H</i>,1^16^<i>H</i>-1(4,12)-dibenzo[<i>b</i>,<i>e</i>][1,7]dioxacyclododecina-3,5(1,3)-dibenzenacyclohexaphan-3^2^-ol
_space_group_crystal_system monoclinic
_space_group_IT_number 15
_space_group_name_Hall '-C 2yc'
_space_group_name_H-M_alt 'C 1 2/c 1'
_symmetry_space_group_name_Hall '-C 2yc'
_symmetry_space_group_name_H-M 'C 1 2/c 1'
_atom_sites_solution_hydrogens geom
_audit_creation_method SHELXL-2014/7
_cell_angle_alpha 90
_cell_angle_beta 132.36(2)
_cell_angle_gamma 90
_cell_formula_units_Z 8
_cell_length_a 34.730(5)
_cell_length_b 14.7386(7)
_cell_length_c 25.903(4)
_cell_measurement_reflns_used 5121
_cell_measurement_temperature 123(2)
_cell_measurement_theta_max 75.5007
_cell_measurement_theta_min 3.4259
_cell_volume 9797(4)
_computing_cell_refinement
;
CrysAlis PRO (Agilent, 2012)
;
_computing_data_collection
;
CrysAlis PRO (Agilent, 2012)
;
_computing_data_reduction
;
CrysAlis PRO (Agilent, 2012)
;
_computing_molecular_graphics
;
SHELXTL (Sheldrick, 2008)
;
_computing_publication_material
;
SHELXTL (Sheldrick, 2008)
;
_computing_structure_refinement
;
SHELXL2014 (Sheldrick, 2015)
;
_computing_structure_solution
;
SIR92 (Altomare <i>et al.</i>,  1993)
;
_diffrn_ambient_temperature 123(2)
_diffrn_detector_area_resol_mean 10.5081
_diffrn_measured_fraction_theta_full 0.997
_diffrn_measured_fraction_theta_max 0.967
_diffrn_measurement_device_type 'Agilent Xcalibur Ruby Gemini'
_diffrn_measurement_method '\w scans'
_diffrn_radiation_type CuK\a
_diffrn_radiation_wavelength 1.54184
_diffrn_reflns_av_R_equivalents 0.0296
_diffrn_reflns_limit_h_max 43
_diffrn_reflns_limit_h_min -43
_diffrn_reflns_limit_k_max 13
_diffrn_reflns_limit_k_min -18
_diffrn_reflns_limit_l_max 32
_diffrn_reflns_limit_l_min -28
_diffrn_reflns_number 20219
_diffrn_reflns_theta_full 67.500
_diffrn_reflns_theta_max 75.686
_diffrn_reflns_theta_min 3.429
_exptl_absorpt_coefficient_mu 1.463
_exptl_absorpt_correction_T_max 0.948
_exptl_absorpt_correction_T_min 0.801
_exptl_absorpt_correction_type analytical
_exptl_absorpt_process_details
;
[CrysAlis PRO (Agilent, 2012), based on expressions derived by
Clark & Reid (1995)]
;
_exptl_crystal_colour colorless
_exptl_crystal_density_diffrn 1.173
_exptl_crystal_description prism
_exptl_crystal_F_000 3704
_exptl_crystal_size_max 0.4556
_exptl_crystal_size_mid 0.3288
_exptl_crystal_size_min 0.1019
_refine_diff_density_max 1.268
_refine_diff_density_min -1.171
_refine_ls_extinction_method none
_refine_ls_goodness_of_fit_ref 1.050
_refine_ls_hydrogen_treatment constr
_refine_ls_matrix_type full
_refine_ls_number_parameters 649
_refine_ls_number_reflns 9873
_refine_ls_number_restraints 188
_refine_ls_restrained_S_all 1.063
_refine_ls_R_factor_all 0.1361
_refine_ls_R_factor_gt 0.1087
_refine_ls_shift/su_max 0.000
_refine_ls_shift/su_mean 0.000
_refine_ls_structure_factor_coef Fsqd
_refine_ls_weighting_details 'w=1/[\s^2^(Fo^2^)+(0.1859P)^2^+21.3411P] where P=(Fo^2^+2Fc^2^)/3'
_refine_ls_weighting_scheme calc
_refine_ls_wR_factor_gt 0.3039
_refine_ls_wR_factor_ref 0.3370
_reflns_number_gt 6973
_reflns_number_total 9873
_reflns_threshold_expression 'I > 2\s(I)'
_cod_data_source_file hg5441sup1.cf
_cod_data_source_block I
_cod_original_cell_volume 9797(3)
_cod_database_code 2240829
_shelx_space_group_comment
;
The symmetry employed for this shelxl refinement is uniquely defined
by the following loop, which should always be used as a source of
symmetry information in preference to the above space-group names.
They are only intended as comments.
;

loop_
_space_group_symop_operation_xyz
'x, y, z'
'-x, y, -z+1/2'
'x+1/2, y+1/2, z'
'-x+1/2, y+1/2, -z+1/2'
'-x, -y, -z'
'x, -y, z-1/2'
'-x+1/2, -y+1/2, -z'
'x+1/2, -y+1/2, z-1/2'

loop_
_atom_site_type_symbol
_atom_site_label
_atom_site_fract_x
_atom_site_fract_y
_atom_site_fract_z
_atom_site_U_iso_or_equiv
_atom_site_adp_type
_atom_site_calc_flag
_atom_site_occupancy
_atom_site_disorder_assembly
_atom_site_disorder_group
O O1 0.09438(10) 0.75660(17) 0.20459(14) 0.0492(6) Uani d 1 . .
O O2 0.06851(11) 0.5807(2) 0.25782(15) 0.0575(7) Uani d 1 . .
O O3 0.15164(14) 0.5521(3) 0.39836(16) 0.0735(10) Uani d 1 . .
O O4 0.19201(11) 0.67837(19) 0.36417(15) 0.0572(7) Uani d 1 . .
C C1 0.10989(13) 0.6837(2) 0.18839(18) 0.0433(7) Uani d 1 . .
C C2 0.16175(13) 0.6790(2) 0.21800(19) 0.0429(7) Uani d 1 . .
C C3 0.17639(13) 0.6063(2) 0.20057(18) 0.0432(7) Uani d 1 . .
H H3A 0.2113 0.6035 0.2199 0.052 Uiso calc 1 . .
C C4 0.14227(13) 0.5372(2) 0.15601(17) 0.0420(7) Uani d 1 . .
C C5 0.09167(13) 0.5429(3) 0.12914(18) 0.0433(7) Uani d 1 . .
H H5A 0.0676 0.4961 0.0990 0.052 Uiso calc 1 . .
C C6 0.07494(13) 0.6148(2) 0.14485(18) 0.0430(7) Uani d 1 . .
C C7 0.16228(14) 0.4522(3) 0.14695(19) 0.0470(8) Uani d 1 . .
C C8 0.1990(3) 0.4754(4) 0.1355(4) 0.0903(19) Uani d 1 . .
H H8A 0.2302 0.5054 0.1773 0.135 Uiso calc 1 . .
H H8B 0.1813 0.5161 0.0953 0.135 Uiso calc 1 . .
H H8C 0.2091 0.4196 0.1267 0.135 Uiso calc 1 . .
C C9 0.1921(3) 0.3975(4) 0.2137(3) 0.099(2) Uani d 1 . .
H H9A 0.1684 0.3798 0.2203 0.149 Uiso calc 1 . .
H H9B 0.2205 0.4343 0.2534 0.149 Uiso calc 1 . .
H H9C 0.2065 0.3429 0.2104 0.149 Uiso calc 1 . .
C C10 0.11894(19) 0.3945(4) 0.0855(3) 0.0880(18) Uani d 1 . .
H H10A 0.0955 0.3753 0.0920 0.132 Uiso calc 1 . .
H H10B 0.1339 0.3409 0.0823 0.132 Uiso calc 1 . .
H H10C 0.0994 0.4300 0.0423 0.132 Uiso calc 1 . .
C C11 0.02081(13) 0.6100(3) 0.1203(2) 0.0497(8) Uani d 1 . .
H H11A 0.0162 0.6605 0.1410 0.060 Uiso calc 1 . .
H H11B -0.0063 0.6154 0.0688 0.060 Uiso calc 1 . .
C C12 0.01559(13) 0.5207(3) 0.1430(2) 0.0495(9) Uani d 1 . .
C C13 0.04382(14) 0.5066(3) 0.2147(2) 0.0538(9) Uani d 1 . .
C C14 0.04785(15) 0.4207(3) 0.2397(2) 0.0594(11) Uani d 1 . .
C C15 0.02253(16) 0.3493(3) 0.1929(2) 0.0597(11) Uani d 1 . .
H H15A 0.0257 0.2904 0.2104 0.072 Uiso calc 1 . .
C C16 -0.00736(15) 0.3597(3) 0.1216(2) 0.0541(9) Uani d 1 . .
C C17 -0.01004(14) 0.4469(3) 0.0979(2) 0.0494(8) Uani d 1 . .
H H17A -0.0301 0.4561 0.0495 0.059 Uiso calc 1 . .
C C18 -0.03370(18) 0.2789(3) 0.0726(3) 0.0674(11) Uani d 1 . .
C C19 -0.0115(5) 0.2784(8) 0.0351(6) 0.093(3) Uani d 0.527(5) A 1
H H19A -0.0203 0.3358 0.0101 0.140 Uiso calc 0.527(5) A 1
H H19B -0.0270 0.2279 0.0019 0.140 Uiso calc 0.527(5) A 1
H H19C 0.0264 0.2712 0.0703 0.140 Uiso calc 0.527(5) A 1
C C20 -0.0175(5) 0.1931(7) 0.1107(6) 0.092(3) Uani d 0.527(5) A 1
H H20A 0.0204 0.1866 0.1420 0.138 Uiso calc 0.527(5) A 1
H H20B -0.0346 0.1426 0.0775 0.138 Uiso calc 0.527(5) A 1
H H20C -0.0275 0.1927 0.1382 0.138 Uiso calc 0.527(5) A 1
C C21 -0.0899(4) 0.2994(8) 0.0187(6) 0.096(3) Uani d 0.527(5) A 1
H H21A -0.0948 0.3592 -0.0016 0.144 Uiso calc 0.527(5) A 1
H H21B -0.1049 0.2995 0.0400 0.144 Uiso calc 0.527(5) A 1
H H21C -0.1073 0.2532 -0.0181 0.144 Uiso calc 0.527(5) A 1
C C19A 0.0037(5) 0.2041(9) 0.0900(7) 0.093(3) Uani d 0.473(5) A 2
H H19D 0.0230 0.2236 0.0767 0.140 Uiso calc 0.473(5) A 2
H H19E -0.0160 0.1490 0.0641 0.140 Uiso calc 0.473(5) A 2
H H19F 0.0282 0.1917 0.1402 0.140 Uiso calc 0.473(5) A 2
C C20A -0.0706(5) 0.2282(8) 0.0814(7) 0.092(3) Uani d 0.473(5) A 2
H H20D -0.0495 0.2103 0.1303 0.138 Uiso calc 0.473(5) A 2
H H20E -0.0863 0.1742 0.0516 0.138 Uiso calc 0.473(5) A 2
H H20F -0.0982 0.2697 0.0677 0.138 Uiso calc 0.473(5) A 2
C C21A -0.0718(5) 0.2989(8) -0.0055(6) 0.096(3) Uani d 0.473(5) A 2
H H21D -0.0523 0.3168 -0.0189 0.144 Uiso calc 0.473(5) A 2
H H21E -0.0951 0.3483 -0.0163 0.144 Uiso calc 0.473(5) A 2
H H21F -0.0923 0.2444 -0.0316 0.144 Uiso calc 0.473(5) A 2
C C22 0.08159(18) 0.4024(4) 0.3173(2) 0.0717(14) Uani d 1 . .
H H22A 0.0754 0.4506 0.3376 0.086 Uiso calc 1 . .
H H22B 0.0710 0.3439 0.3233 0.086 Uiso calc 1 . .
C C23 0.13924(16) 0.3989(3) 0.3572(2) 0.0579(10) Uani d 1 . .
C C24 0.17214(16) 0.4717(3) 0.3974(2) 0.0545(10) Uani d 1 . .
C C25 0.22459(16) 0.4690(3) 0.43219(18) 0.0496(8) Uani d 1 . .
C C26 0.24365(16) 0.3908(3) 0.42592(19) 0.0497(8) Uani d 1 . .
H H26A 0.2796 0.3880 0.4499 0.060 Uiso calc 1 . .
C C27 0.21240(17) 0.3169(3) 0.38625(19) 0.0549(9) Uani d 1 . .
C C28 0.16030(17) 0.3226(3) 0.3527(2) 0.0577(10) Uani d 1 . .
H H28A 0.1382 0.2725 0.3256 0.069 Uiso calc 1 . .
C C29 0.23631(19) 0.2323(3) 0.3819(2) 0.0678(12) Uani d 1 . .
C C30 0.2775(3) 0.2597(4) 0.3771(4) 0.105(2) Uani d 1 . .
H H30A 0.2872 0.2061 0.3657 0.158 Uiso calc 1 . .
H H30B 0.3085 0.2846 0.4221 0.158 Uiso calc 1 . .
H H30C 0.2624 0.3056 0.3406 0.158 Uiso calc 1 . .
C C31 0.2659(3) 0.1788(4) 0.4476(3) 0.103(2) Uani d 1 . .
H H31A 0.2421 0.1590 0.4536 0.155 Uiso calc 1 . .
H H31B 0.2935 0.2166 0.4874 0.155 Uiso calc 1 . .
H H31C 0.2814 0.1255 0.4450 0.155 Uiso calc 1 . .
C C32 0.1961(3) 0.1803(5) 0.3149(4) 0.128(3) Uani d 1 . .
H H32A 0.1746 0.1440 0.3191 0.192 Uiso calc 1 . .
H H32B 0.2137 0.1400 0.3063 0.192 Uiso calc 1 . .
H H32C 0.1739 0.2229 0.2760 0.192 Uiso calc 1 . .
C C33 0.26056(17) 0.5490(3) 0.4735(2) 0.0560(10) Uani d 1 . .
H H33A 0.2932 0.5276 0.5193 0.067 Uiso calc 1 . .
H H33B 0.2437 0.5925 0.4822 0.067 Uiso calc 1 . .
C C34 0.27321(15) 0.5967(3) 0.43464(19) 0.0494(8) Uani d 1 . .
C C35 0.23768(13) 0.6570(2) 0.38004(19) 0.0451(8) Uani d 1 . .
C C36 0.24670(13) 0.6931(2) 0.33937(19) 0.0459(8) Uani d 1 . .
C C37 0.29204(14) 0.6694(2) 0.3540(2) 0.0489(8) Uani d 1 . .
H H37A 0.2982 0.6941 0.3263 0.059 Uiso calc 1 . .
C C38 0.32866(14) 0.6103(3) 0.4086(2) 0.0515(9) Uani d 1 . .
C C39 0.31812(15) 0.5757(3) 0.4480(2) 0.0534(9) Uani d 1 . .
H H39A 0.3428 0.5360 0.4856 0.064 Uiso calc 1 . .
C C40 0.37833(16) 0.5821(3) 0.4243(2) 0.0599(10) Uani d 1 . .
C C41 0.4254(2) 0.6240(6) 0.4939(3) 0.110(2) Uani d 1 . .
H H41A 0.4242 0.6091 0.5297 0.165 Uiso calc 1 . .
H H41B 0.4246 0.6900 0.4889 0.165 Uiso calc 1 . .
H H41C 0.4575 0.5997 0.5078 0.165 Uiso calc 1 . .
C C42 0.3789(2) 0.6145(4) 0.3687(3) 0.0833(15) Uani d 1 . .
H H42A 0.3748 0.6806 0.3640 0.125 Uiso calc 1 . .
H H42B 0.3502 0.5860 0.3238 0.125 Uiso calc 1 . .
H H42C 0.4121 0.5977 0.3826 0.125 Uiso calc 1 . .
C C43 0.3818(3) 0.4784(4) 0.4270(4) 0.099(2) Uani d 1 . .
H H43A 0.3842 0.4560 0.4647 0.149 Uiso calc 1 . .
H H43B 0.4128 0.4596 0.4357 0.149 Uiso calc 1 . .
H H43C 0.3506 0.4532 0.3823 0.149 Uiso calc 1 . .
C C44 0.20332(14) 0.7457(2) 0.2734(2) 0.0471(8) Uani d 1 . .
H H44A 0.2175 0.7792 0.2563 0.057 Uiso calc 1 . .
H H44B 0.1879 0.7902 0.2837 0.057 Uiso calc 1 . .
Br Br1A 0.10640(7) 1.07038(13) 0.35595(9) 0.0948(4) Uani d 0.4179 B 1
C C45A 0.0713(8) 0.8223(12) 0.1525(9) 0.054(2) Uani d 0.4179 B 1
H H45A 0.0367 0.7999 0.1101 0.064 Uiso calc 0.4179 B 1
H H45B 0.0930 0.8302 0.1408 0.064 Uiso calc 0.4179 B 1
C C46A 0.0642(5) 0.9145(8) 0.1717(6) 0.063(2) Uani d 0.4179 B 1
H H46A 0.0979 0.9473 0.2017 0.075 Uiso calc 0.4179 B 1
H H46B 0.0388 0.9505 0.1286 0.075 Uiso calc 0.4179 B 1
C C47A 0.0456(4) 0.9071(7) 0.2090(5) 0.099(3) Uani d 0.4179 B 1
H H47A 0.0763 0.8982 0.2593 0.119 Uiso calc 0.4179 B 1
H H47B 0.0239 0.8517 0.1921 0.119 Uiso calc 0.4179 B 1
C C48A 0.0148(4) 0.9845(10) 0.2022(6) 0.148(6) Uani d 0.4179 B 1
H H48A -0.0165 0.9607 0.1915 0.177 Uiso calc 0.4179 B 1
H H48B 0.0030 1.0232 0.1626 0.177 Uiso calc 0.4179 B 1
C C49A 0.0461(4) 1.0419(8) 0.2682(5) 0.088(3) Uani d 0.4179 B 1
H H49A 0.0230 1.0363 0.2778 0.106 Uiso calc 0.4179 B 1
H H49B 0.0377 1.1026 0.2465 0.106 Uiso calc 0.4179 B 1
Br Br1B 0.06398(9) 0.97616(15) 0.34750(11) 0.0948(4) Uani d 0.3322 B 2
C C45B 0.0774(8) 0.8327(15) 0.1554(10) 0.054(2) Uani d 0.3322 B 2
H H45C 0.0469 0.8156 0.1066 0.064 Uiso calc 0.3322 B 2
H H45D 0.1060 0.8535 0.1584 0.064 Uiso calc 0.3322 B 2
C C46B 0.0633(4) 0.9044(10) 0.1826(5) 0.063(2) Uani d 0.3322 B 2
H H46C 0.0383 0.9478 0.1446 0.075 Uiso calc 0.3322 B 2
H H46D 0.0458 0.8747 0.1964 0.075 Uiso calc 0.3322 B 2
C C47B 0.1095(5) 0.9549(9) 0.2434(5) 0.099(3) Uani d 0.3322 B 2
H H47C 0.0987 1.0183 0.2405 0.119 Uiso calc 0.3322 B 2
H H47D 0.1356 0.9566 0.2388 0.119 Uiso calc 0.3322 B 2
C C48B 0.1357(4) 0.9196(13) 0.3143(5) 0.148(6) Uani d 0.3322 B 2
H H48C 0.1735 0.9320 0.3462 0.177 Uiso calc 0.3322 B 2
H H48D 0.1309 0.8530 0.3118 0.177 Uiso calc 0.3322 B 2
C C49B 0.1144(4) 0.9623(13) 0.3443(6) 0.127(8) Uani d 0.3322 B 2
H H49C 0.1193 1.0269 0.3394 0.153 Uiso calc 0.3322 B 2
H H49D 0.1442 0.9491 0.3943 0.153 Uiso calc 0.3322 B 2
Br Br1C 0.11088(12) 1.1110(2) 0.37883(16) 0.0948(4) Uani d 0.2499 B 3
C C45C 0.0792(7) 0.8409(19) 0.1686(10) 0.054(2) Uani d 0.2499 B 3
H H45E 0.0572 0.8292 0.1181 0.064 Uiso calc 0.2499 B 3
H H45F 0.1107 0.8739 0.1855 0.064 Uiso calc 0.2499 B 3
C C46C 0.0492(5) 0.9001(12) 0.1795(5) 0.063(2) Uani d 0.2499 B 3
H H46E 0.0318 0.9497 0.1446 0.075 Uiso calc 0.2499 B 3
H H46F 0.0218 0.8631 0.1715 0.075 Uiso calc 0.2499 B 3
C C47C 0.0833(5) 0.9400(12) 0.2506(6) 0.099(3) Uani d 0.2499 B 3
H H47E 0.0839 1.0065 0.2461 0.119 Uiso calc 0.2499 B 3
H H47F 0.1192 0.9176 0.2772 0.119 Uiso calc 0.2499 B 3
C C48C 0.0693(7) 0.9216(9) 0.2929(7) 0.148(6) Uani d 0.2499 B 3
H H48E 0.0848 0.8629 0.3174 0.177 Uiso calc 0.2499 B 3
H H48F 0.0310 0.9163 0.2612 0.177 Uiso calc 0.2499 B 3
C C49C 0.0884(8) 0.9958(7) 0.3464(7) 0.088(3) Uani d 0.2499 B 3
H H49E 0.1172 0.9623 0.3892 0.106 Uiso calc 0.2499 B 3
H H49F 0.0599 0.9933 0.3463 0.106 Uiso calc 0.2499 B 3
C C50A 0.0401(5) 0.6425(10) 0.2710(7) 0.094(4) Uani d 0.463(7) C 1
H H50A 0.0105 0.6718 0.2263 0.113 Uiso calc 0.463(7) C 1
H H50B 0.0254 0.6040 0.2855 0.113 Uiso calc 0.463(7) C 1
C C51A 0.0727(4) 0.7159(7) 0.3253(5) 0.074(3) Uani d 0.463(7) C 1
H H51A 0.1045 0.7249 0.3330 0.088 Uiso calc 0.463(7) C 1
H H51B 0.0527 0.7734 0.3066 0.088 Uiso calc 0.463(7) C 1
C C52A 0.0886(5) 0.6968(9) 0.3942(6) 0.090(4) Uani d 0.463(7) C 1
H H52A 0.0774 0.7488 0.4056 0.108 Uiso calc 0.463(7) C 1
H H52B 0.0688 0.6430 0.3883 0.108 Uiso calc 0.463(7) C 1
C C53A 0.1442(5) 0.6802(10) 0.4550(6) 0.080(5) Uani d 0.463(7) C 1
H H53A 0.1516 0.6967 0.4980 0.096 Uiso calc 0.463(7) C 1
H H53B 0.1653 0.7203 0.4517 0.096 Uiso calc 0.463(7) C 1
C C54A 0.1609(5) 0.5817(8) 0.4611(7) 0.067(4) Uani d 0.463(7) C 1
H H54A 0.1984 0.5755 0.5032 0.081 Uiso calc 0.463(7) C 1
H H54B 0.1412 0.5417 0.4670 0.081 Uiso calc 0.463(7) C 1
C C50B 0.1903(4) 0.7516(6) 0.3988(6) 0.072(3) Uani d 0.537(7) C 2
H H50C 0.1915 0.8095 0.3806 0.087 Uiso calc 0.537(7) C 2
H H50D 0.2218 0.7487 0.4492 0.087 Uiso calc 0.537(7) C 2
C C51B 0.1430(4) 0.7525(6) 0.3906(5) 0.071(3) Uani d 0.537(7) C 2
H H51C 0.1153 0.7158 0.3490 0.085 Uiso calc 0.537(7) C 2
H H51D 0.1301 0.8156 0.3813 0.085 Uiso calc 0.537(7) C 2
C C52B 0.1516(6) 0.7168(8) 0.4524(8) 0.082(4) Uani d 0.537(7) C 2
H H52C 0.1447 0.7666 0.4709 0.098 Uiso calc 0.537(7) C 2
H H52D 0.1887 0.6996 0.4895 0.098 Uiso calc 0.537(7) C 2
C C53B 0.1183(4) 0.6360(6) 0.4372(5) 0.067(3) Uani d 0.537(7) C 2
H H53C 0.1112 0.6383 0.4683 0.080 Uiso calc 0.537(7) C 2
H H53D 0.0845 0.6400 0.3884 0.080 Uiso calc 0.537(7) C 2
C C54B 0.1439(4) 0.5463(7) 0.4473(5) 0.054(2) Uani d 0.537(7) C 2
H H54C 0.1775 0.5395 0.4960 0.065 Uiso calc 0.537(7) C 2
H H54D 0.1209 0.4947 0.4357 0.065 Uiso calc 0.537(7) C 2

loop_
_atom_site_aniso_label
_atom_site_aniso_U_11
_atom_site_aniso_U_22
_atom_site_aniso_U_33
_atom_site_aniso_U_12
_atom_site_aniso_U_13
_atom_site_aniso_U_23
O1 0.0442(13) 0.0459(13) 0.0536(14) 0.0097(11) 0.0313(12) 0.0066(11)
O2 0.0475(14) 0.0757(19) 0.0552(15) 0.0000(13) 0.0370(13) 0.0013(14)
O3 0.089(2) 0.099(2) 0.0540(16) 0.0335(19) 0.0573(17) 0.0165(16)
O4 0.0504(14) 0.0546(16) 0.0563(15) 0.0092(12) 0.0318(13) -0.0037(12)
C1 0.0392(16) 0.0428(17) 0.0449(17) 0.0076(14) 0.0271(15) 0.0098(14)
C2 0.0387(16) 0.0412(17) 0.0474(18) 0.0036(13) 0.0284(15) 0.0102(14)
C3 0.0367(15) 0.0484(19) 0.0441(17) 0.0044(14) 0.0270(14) 0.0095(15)
C4 0.0402(16) 0.0463(18) 0.0399(16) 0.0072(14) 0.0272(14) 0.0105(14)
C5 0.0381(16) 0.0483(18) 0.0406(16) 0.0038(14) 0.0253(14) 0.0050(15)
C6 0.0362(16) 0.0484(18) 0.0397(16) 0.0083(14) 0.0236(14) 0.0098(14)
C7 0.0457(18) 0.0503(19) 0.0499(19) 0.0083(15) 0.0342(16) 0.0056(16)
C8 0.106(4) 0.077(3) 0.143(6) -0.014(3) 0.106(5) -0.024(4)
C9 0.154(6) 0.080(4) 0.087(4) 0.063(4) 0.090(4) 0.037(3)
C10 0.060(3) 0.078(3) 0.102(4) -0.001(2) 0.045(3) -0.036(3)
C11 0.0343(16) 0.055(2) 0.0488(19) 0.0059(15) 0.0236(15) 0.0035(16)
C12 0.0337(15) 0.067(2) 0.0501(19) 0.0026(16) 0.0291(15) 0.0044(17)
C13 0.0374(17) 0.079(3) 0.050(2) -0.0047(18) 0.0316(16) -0.0036(19)
C14 0.0419(18) 0.090(3) 0.057(2) -0.002(2) 0.0377(18) 0.014(2)
C15 0.0471(19) 0.075(3) 0.069(3) 0.001(2) 0.044(2) 0.015(2)
C16 0.0462(19) 0.064(2) 0.062(2) 0.0034(17) 0.0404(19) 0.0053(19)
C17 0.0372(16) 0.064(2) 0.0477(19) 0.0041(16) 0.0289(15) 0.0044(17)
C18 0.061(2) 0.066(3) 0.074(3) 0.005(2) 0.045(2) 0.000(2)
C19 0.087(5) 0.083(5) 0.101(6) 0.000(4) 0.060(5) -0.022(4)
C20 0.104(6) 0.069(5) 0.088(5) -0.031(4) 0.059(5) -0.004(4)
C21 0.091(6) 0.077(5) 0.104(7) -0.025(5) 0.059(5) -0.036(5)
C19A 0.087(5) 0.083(5) 0.101(6) 0.000(4) 0.060(5) -0.022(4)
C20A 0.104(6) 0.069(5) 0.088(5) -0.031(4) 0.059(5) -0.004(4)
C21A 0.091(6) 0.077(5) 0.104(7) -0.025(5) 0.059(5) -0.036(5)
C22 0.062(2) 0.108(4) 0.061(3) -0.002(3) 0.048(2) 0.019(3)
C23 0.057(2) 0.084(3) 0.0407(18) 0.000(2) 0.0358(18) 0.0148(19)
C24 0.063(2) 0.072(3) 0.0410(18) 0.011(2) 0.0396(18) 0.0130(18)
C25 0.062(2) 0.053(2) 0.0363(16) 0.0036(17) 0.0344(17) 0.0053(15)
C26 0.055(2) 0.050(2) 0.0378(17) 0.0030(16) 0.0286(16) 0.0046(15)
C27 0.062(2) 0.053(2) 0.0349(17) 0.0052(18) 0.0264(17) 0.0068(15)
C28 0.062(2) 0.061(2) 0.0402(18) -0.0037(19) 0.0306(18) 0.0098(17)
C29 0.077(3) 0.053(2) 0.047(2) 0.008(2) 0.031(2) 0.0017(18)
C30 0.161(6) 0.084(4) 0.130(5) 0.037(4) 0.122(6) 0.021(4)
C31 0.151(5) 0.096(4) 0.095(4) 0.056(4) 0.096(4) 0.044(3)
C32 0.109(5) 0.105(5) 0.125(6) -0.008(4) 0.061(5) -0.051(5)
C33 0.063(2) 0.056(2) 0.0367(17) 0.0066(19) 0.0290(17) 0.0010(16)
C34 0.0466(18) 0.0436(19) 0.0416(18) -0.0026(15) 0.0231(15) -0.0068(15)
C35 0.0390(16) 0.0395(17) 0.0442(18) -0.0017(14) 0.0229(15) -0.0060(14)
C36 0.0401(17) 0.0359(17) 0.0445(18) -0.0022(13) 0.0214(15) -0.0015(14)
C37 0.0439(18) 0.0408(18) 0.052(2) -0.0029(15) 0.0280(16) -0.0017(15)
C38 0.0408(18) 0.0409(18) 0.052(2) -0.0031(14) 0.0224(16) -0.0082(16)
C39 0.0454(19) 0.0411(19) 0.0454(19) 0.0010(15) 0.0191(16) -0.0006(15)
C40 0.044(2) 0.058(2) 0.058(2) 0.0086(17) 0.0266(18) 0.0007(19)
C41 0.045(2) 0.155(7) 0.089(4) 0.002(3) 0.029(3) -0.029(4)
C42 0.060(3) 0.093(4) 0.092(4) 0.015(3) 0.049(3) 0.004(3)
C43 0.106(5) 0.068(3) 0.133(6) 0.029(3) 0.084(4) 0.018(3)
C44 0.0427(17) 0.0382(17) 0.054(2) 0.0040(14) 0.0303(16) 0.0082(15)
Br1A 0.0980(8) 0.0980(9) 0.0863(8) 0.0286(7) 0.0613(7) -0.0016(6)
C45A 0.063(4) 0.038(4) 0.044(4) 0.009(3) 0.030(3) 0.000(3)
C46A 0.097(5) 0.060(4) 0.076(4) 0.030(4) 0.077(4) 0.031(3)
C47A 0.112(6) 0.098(5) 0.087(5) 0.027(4) 0.066(4) 0.000(4)
C48A 0.152(7) 0.147(8) 0.148(7) 0.008(5) 0.103(6) -0.001(5)
C49A 0.075(5) 0.089(6) 0.105(6) 0.016(4) 0.062(5) 0.027(5)
Br1B 0.0980(8) 0.0980(9) 0.0863(8) 0.0286(7) 0.0613(7) -0.0016(6)
C45B 0.063(4) 0.038(4) 0.044(4) 0.009(3) 0.030(3) 0.000(3)
C46B 0.097(5) 0.060(4) 0.076(4) 0.030(4) 0.077(4) 0.031(3)
C47B 0.112(6) 0.098(5) 0.087(5) 0.027(4) 0.066(4) 0.000(4)
C48B 0.152(7) 0.147(8) 0.148(7) 0.008(5) 0.103(6) -0.001(5)
C49B 0.121(11) 0.163(13) 0.121(11) 0.036(8) 0.091(9) -0.006(8)
Br1C 0.0980(8) 0.0980(9) 0.0863(8) 0.0286(7) 0.0613(7) -0.0016(6)
C45C 0.063(4) 0.038(4) 0.044(4) 0.009(3) 0.030(3) 0.000(3)
C46C 0.097(5) 0.060(4) 0.076(4) 0.030(4) 0.077(4) 0.031(3)
C47C 0.112(6) 0.098(5) 0.087(5) 0.027(4) 0.066(4) 0.000(4)
C48C 0.152(7) 0.147(8) 0.148(7) 0.008(5) 0.103(6) -0.001(5)
C49C 0.075(5) 0.089(6) 0.105(6) 0.016(4) 0.062(5) 0.027(5)
C50A 0.069(5) 0.118(8) 0.110(7) -0.016(5) 0.066(5) -0.043(6)
C51A 0.064(6) 0.071(6) 0.094(8) -0.011(5) 0.057(6) -0.031(6)
C52A 0.099(9) 0.095(9) 0.103(10) 0.002(8) 0.079(9) -0.023(8)
C53A 0.089(9) 0.105(13) 0.086(8) -0.052(10) 0.075(8) -0.057(9)
C54A 0.086(8) 0.081(9) 0.064(7) -0.029(6) 0.062(7) -0.024(6)
C50B 0.069(5) 0.055(4) 0.096(6) -0.008(4) 0.057(4) -0.018(4)
C51B 0.081(6) 0.047(4) 0.107(7) 0.009(4) 0.072(6) 0.001(4)
C52B 0.081(7) 0.081(9) 0.104(9) -0.024(7) 0.070(7) -0.041(7)
C53B 0.067(5) 0.085(7) 0.068(5) -0.005(5) 0.054(5) -0.022(5)
C54B 0.069(6) 0.065(6) 0.042(4) -0.001(4) 0.043(4) -0.007(4)

loop_
_atom_type_symbol
_atom_type_description
_atom_type_scat_dispersion_real
_atom_type_scat_dispersion_imag
_atom_type_scat_source
C C 0.0181 0.0091 'International Tables Vol C Tables 4.2.6.8 and 6.1.1.4'
H H 0.0000 0.0000 'International Tables Vol C Tables 4.2.6.8 and 6.1.1.4'
O O 0.0492 0.0322 'International Tables Vol C Tables 4.2.6.8 and 6.1.1.4'
Br Br -0.6763 1.2805 'International Tables Vol C Tables 4.2.6.8 and 6.1.1.4'

loop_
_geom_angle_atom_site_label_1
_geom_angle_atom_site_label_2
_geom_angle_atom_site_label_3
_geom_angle
C1 O1 C45A 109.5(4)
C1 O1 C45C 121.7(6)
C1 O1 C45B 109.6(6)
C13 O2 C50A 120.6(5)
C24 O3 C54B 111.1(5)
C24 O3 C54A 122.0(5)
C35 O4 C50B 120.7(4)
O1 C1 C6 120.4(3)
O1 C1 C2 119.2(3)
C6 C1 C2 120.3(3)
C3 C2 C1 118.5(3)
C3 C2 C44 118.9(3)
C1 C2 C44 122.3(3)
C2 C3 C4 122.9(3)
C2 C3 H3A 118.6
C4 C3 H3A 118.6
C3 C4 C5 117.0(3)
C3 C4 C7 120.5(3)
C5 C4 C7 121.7(3)
C3 C4 C27 91.4(2)
C5 C4 C27 93.6(2)
C7 C4 C27 77.01(19)
C4 C5 C6 122.3(3)
C4 C5 H5A 118.8
C6 C5 H5A 118.8
C1 C6 C5 119.0(3)
C1 C6 C11 121.9(3)
C5 C6 C11 118.8(3)
C10 C7 C9 109.4(5)
C10 C7 C4 112.9(3)
C9 C7 C4 107.0(3)
C10 C7 C8 106.8(4)
C9 C7 C8 108.8(4)
C4 C7 C8 111.8(3)
C7 C8 H8A 109.5
C7 C8 H8B 109.5
H8A C8 H8B 109.5
C7 C8 H8C 109.5
H8A C8 H8C 109.5
H8B C8 H8C 109.5
C7 C9 H9A 109.5
C7 C9 H9B 109.5
H9A C9 H9B 109.5
C7 C9 H9C 109.5
H9A C9 H9C 109.5
H9B C9 H9C 109.5
C7 C10 H10A 109.5
C7 C10 H10B 109.5
H10A C10 H10B 109.5
C7 C10 H10C 109.5
H10A C10 H10C 109.5
H10B C10 H10C 109.5
C12 C11 C6 108.5(3)
C12 C11 H11A 110.0
C6 C11 H11A 110.0
C12 C11 H11B 110.0
C6 C11 H11B 110.0
H11A C11 H11B 108.4
C17 C12 C13 118.2(4)
C17 C12 C11 122.3(4)
C13 C12 C11 118.9(4)
O2 C13 C14 122.3(4)
O2 C13 C12 116.9(4)
C14 C13 C12 120.7(4)
C15 C14 C13 118.8(4)
C15 C14 C22 119.5(4)
C13 C14 C22 121.7(5)
C14 C15 C16 123.0(4)
C14 C15 H15A 118.5
C16 C15 H15A 118.5
C15 C16 C17 116.9(4)
C15 C16 C18 121.0(4)
C17 C16 C18 122.1(4)
C15 C16 C38 64.8(2)
C17 C16 C38 70.5(2)
C18 C16 C38 134.3(2)
C12 C17 C16 122.3(4)
C12 C17 H17A 118.9
C16 C17 H17A 118.9
C20 C18 C21 118.5(7)
C20 C18 C16 111.9(6)
C21 C18 C16 107.3(5)
C16 C18 C19A 114.0(6)
C16 C18 C21A 116.9(6)
C19A C18 C21A 109.7(8)
C20 C18 C19 106.5(7)
C21 C18 C19 107.4(7)
C16 C18 C19 104.3(5)
C16 C18 C20A 109.3(6)
C19A C18 C20A 102.9(7)
C21A C18 C20A 102.4(7)
C18 C19 H19A 109.5
C18 C19 H19B 109.5
H19A C19 H19B 109.5
C18 C19 H19C 109.5
H19A C19 H19C 109.5
H19B C19 H19C 109.5
C18 C20 H20A 109.5
C18 C20 H20B 109.5
H20A C20 H20B 109.5
C18 C20 H20C 109.5
H20A C20 H20C 109.5
H20B C20 H20C 109.5
C18 C21 H21A 109.5
C18 C21 H21B 109.5
H21A C21 H21B 109.5
C18 C21 H21C 109.5
H21A C21 H21C 109.5
H21B C21 H21C 109.5
C18 C19A H19D 109.5
C18 C19A H19E 109.5
H19D C19A H19E 109.5
C18 C19A H19F 109.5
H19D C19A H19F 109.5
H19E C19A H19F 109.5
C18 C20A H20D 109.5
C18 C20A H20E 109.5
H20D C20A H20E 109.5
C18 C20A H20F 109.5
H20D C20A H20F 109.5
H20E C20A H20F 109.5
C18 C21A H21D 109.5
C18 C21A H21E 109.5
H21D C21A H21E 109.5
C18 C21A H21F 109.5
H21D C21A H21F 109.5
H21E C21A H21F 109.5
C23 C22 C14 113.2(3)
C23 C22 H22A 108.9
C14 C22 H22A 108.9
C23 C22 H22B 108.9
C14 C22 H22B 108.9
H22A C22 H22B 107.8
C28 C23 C24 118.3(4)
C28 C23 C22 120.0(4)
C24 C23 C22 121.6(5)
C25 C24 O3 118.5(4)
C25 C24 C23 121.4(4)
O3 C24 C23 119.9(4)
C24 C25 C26 117.9(4)
C24 C25 C33 122.3(4)
C26 C25 C33 119.8(4)
C27 C26 C25 122.8(4)
C27 C26 H26A 118.6
C25 C26 H26A 118.6
C28 C27 C26 117.2(4)
C28 C27 C29 122.9(4)
C26 C27 C29 119.9(4)
C28 C27 C4 81.5(2)
C26 C27 C4 84.1(2)
C29 C27 C4 104.8(2)
C27 C28 C23 122.4(4)
C27 C28 H28A 118.8
C23 C28 H28A 118.8
C31 C29 C32 115.8(6)
C31 C29 C27 109.5(4)
C32 C29 C27 111.6(4)
C31 C29 C30 105.3(5)
C32 C29 C30 103.1(5)
C27 C29 C30 111.2(4)
C29 C30 H30A 109.5
C29 C30 H30B 109.5
H30A C30 H30B 109.5
C29 C30 H30C 109.5
H30A C30 H30C 109.5
H30B C30 H30C 109.5
C29 C31 H31A 109.5
C29 C31 H31B 109.5
H31A C31 H31B 109.5
C29 C31 H31C 109.5
H31A C31 H31C 109.5
H31B C31 H31C 109.5
C29 C32 H32A 109.5
C29 C32 H32B 109.5
H32A C32 H32B 109.5
C29 C32 H32C 109.5
H32A C32 H32C 109.5
H32B C32 H32C 109.5
C25 C33 C34 111.2(3)
C25 C33 H33A 109.4
C34 C33 H33A 109.4
C25 C33 H33B 109.4
C34 C33 H33B 109.4
H33A C33 H33B 108.0
C39 C34 C35 118.1(4)
C39 C34 C33 120.9(4)
C35 C34 C33 120.8(4)
O4 C35 C36 119.2(3)
O4 C35 C34 119.9(4)
C36 C35 C34 120.8(3)
C35 C36 C37 119.2(3)
C35 C36 C44 119.1(3)
C37 C36 C44 121.1(4)
C36 C37 C38 121.6(4)
C36 C37 H37A 119.2
C38 C37 H37A 119.2
C39 C38 C37 117.4(4)
C39 C38 C40 120.6(4)
C37 C38 C40 122.0(4)
C39 C38 C16 68.7(2)
C37 C38 C16 69.3(2)
C40 C38 C16 132.6(2)
C34 C39 C38 122.9(4)
C34 C39 H39A 118.5
C38 C39 H39A 118.5
C41 C40 C42 107.6(5)
C41 C40 C43 111.2(5)
C42 C40 C43 107.7(5)
C41 C40 C38 108.6(4)
C42 C40 C38 113.0(4)
C43 C40 C38 108.7(4)
C40 C41 H41A 109.5
C40 C41 H41B 109.5
H41A C41 H41B 109.5
C40 C41 H41C 109.5
H41A C41 H41C 109.5
H41B C41 H41C 109.5
C40 C42 H42A 109.5
C40 C42 H42B 109.5
H42A C42 H42B 109.5
C40 C42 H42C 109.5
H42A C42 H42C 109.5
H42B C42 H42C 109.5
C40 C43 H43A 109.5
C40 C43 H43B 109.5
H43A C43 H43B 109.5
C40 C43 H43C 109.5
H43A C43 H43C 109.5
H43B C43 H43C 109.5
C36 C44 C2 108.8(3)
C36 C44 H44A 109.9
C2 C44 H44A 109.9
C36 C44 H44B 109.9
C2 C44 H44B 109.9
H44A C44 H44B 108.3
O1 C45A C46A 114.7(8)
O1 C45A H45A 108.6
C46A C45A H45A 108.6
O1 C45A H45B 108.6
C46A C45A H45B 108.6
H45A C45A H45B 107.6
C47A C46A C45A 112.6(7)
C47A C46A H46A 109.1
C45A C46A H46A 109.1
C47A C46A H46B 109.1
C45A C46A H46B 109.1
H46A C46A H46B 107.8
C46A C47A C48A 117.3(8)
C46A C47A H47A 108.0
C48A C47A H47A 108.0
C46A C47A H47B 108.0
C48A C47A H47B 108.0
H47A C47A H47B 107.2
C47A C48A C49A 112.4(7)
C47A C48A H48A 109.1
C49A C48A H48A 109.1
C47A C48A H48B 109.1
C49A C48A H48B 109.1
H48A C48A H48B 107.9
C48A C49A Br1A 151.7(6)
C48A C49A H49A 98.7
Br1A C49A H49A 98.7
C48A C49A H49B 98.7
Br1A C49A H49B 98.7
H49A C49A H49B 103.9
O1 C45B C46B 101.1(15)
O1 C45B H45C 111.6
C46B C45B H45C 111.6
O1 C45B H45D 111.6
C46B C45B H45D 111.6
H45C C45B H45D 109.4
C47B C46B C45B 112.5(7)
C47B C46B H46C 109.1
C45B C46B H46C 109.1
C47B C46B H46D 109.1
C45B C46B H46D 109.1
H46C C46B H46D 107.8
C46B C47B C48B 117.3(8)
C46B C47B H47C 108.0
C48B C47B H47C 108.0
C46B C47B H47D 108.0
C48B C47B H47D 108.0
H47C C47B H47D 107.2
C47B C48B C49B 112.4(7)
C47B C48B H48C 109.1
C49B C48B H48C 109.1
C47B C48B H48D 109.1
C49B C48B H48D 109.1
H48C C48B H48D 107.9
C48B C49B Br1B 151.9(7)
C48B C49B H49C 98.6
Br1B C49B H49C 98.6
C48B C49B H49D 98.6
Br1B C49B H49D 98.6
H49C C49B H49D 103.8
O1 C45C C46C 112(2)
O1 C45C H45E 109.2
C46C C45C H45E 109.2
O1 C45C H45F 109.2
C46C C45C H45F 109.2
H45E C45C H45F 107.9
C47C C46C C45C 112.6(7)
C47C C46C H46E 109.1
C45C C46C H46E 109.1
C47C C46C H46F 109.1
C45C C46C H46F 109.1
H46E C46C H46F 107.8
C46C C47C C48C 117.3(8)
C46C C47C H47E 108.0
C48C C47C H47E 108.0
C46C C47C H47F 108.0
C48C C47C H47F 108.0
H47E C47C H47F 107.2
C47C C48C C49C 112.4(7)
C47C C48C H48E 109.1
C49C C48C H48E 109.1
C47C C48C H48F 109.1
C49C C48C H48F 109.1
H48E C48C H48F 107.9
C48C C49C Br1C 151.4(7)
C48C C49C H49E 98.8
Br1C C49C H49E 98.8
C48C C49C H49F 98.8
Br1C C49C H49F 98.8
H49E C49C H49F 103.9
C51A C50A O2 116.0(8)
C51A C50A H50A 108.3
O2 C50A H50A 108.3
C51A C50A H50B 108.3
O2 C50A H50B 108.3
H50A C50A H50B 107.4
C52A C51A C50A 114.7(10)
C52A C51A H51A 108.6
C50A C51A H51A 108.6
C52A C51A H51B 108.6
C50A C51A H51B 108.6
H51A C51A H51B 107.6
C53A C52A C51A 118.1(10)
C53A C52A H52A 107.8
C51A C52A H52A 107.8
C53A C52A H52B 107.8
C51A C52A H52B 107.8
H52A C52A H52B 107.1
C52A C53A C54A 113.6(10)
C52A C53A H53A 108.8
C54A C53A H53A 108.8
C52A C53A H53B 108.8
C54A C53A H53B 108.8
H53A C53A H53B 107.7
O3 C54A C53A 112.1(9)
O3 C54A H54A 109.2
C53A C54A H54A 109.2
O3 C54A H54B 109.2
C53A C54A H54B 109.2
H54A C54A H54B 107.9
O4 C50B C51B 114.8(7)
O4 C50B H50C 108.6
C51B C50B H50C 108.6
O4 C50B H50D 108.6
C51B C50B H50D 108.6
H50C C50B H50D 107.5
C50B C51B C52B 115.4(9)
C50B C51B H51C 108.4
C52B C51B H51C 108.4
C50B C51B H51D 108.4
C52B C51B H51D 108.4
H51C C51B H51D 107.5
C51B C52B C53B 115.2(10)
C51B C52B H52C 108.5
C53B C52B H52C 108.5
C51B C52B H52D 108.5
C53B C52B H52D 108.5
H52C C52B H52D 107.5
C54B C53B C52B 112.7(9)
C54B C53B H53C 109.0
C52B C53B H53C 109.0
C54B C53B H53D 109.0
C52B C53B H53D 109.0
H53C C53B H53D 107.8
O3 C54B C53B 103.1(6)
O3 C54B H54C 111.1
C53B C54B H54C 111.1
O3 C54B H54D 111.1
C53B C54B H54D 111.1
H54C C54B H54D 109.1

loop_
_geom_bond_atom_site_label_1
_geom_bond_atom_site_label_2
_geom_bond_distance
O1 C1 1.388(4)
O1 C45A 1.39(2)
O1 C45C 1.42(3)
O1 C45B 1.49(3)
O2 C13 1.372(5)
O2 C50A 1.543(11)
O3 C24 1.391(5)
O3 C54B 1.466(9)
O3 C54A 1.494(12)
O4 C35 1.380(4)
O4 C50B 1.430(9)
C1 C6 1.389(5)
C1 C2 1.405(5)
C2 C3 1.386(5)
C2 C44 1.523(5)
C3 C4 1.389(5)
C3 H3A 0.9500
C4 C5 1.390(5)
C4 C7 1.526(5)
C4 C27 5.698(5)
C5 C6 1.395(5)
C5 H5A 0.9500
C6 C11 1.528(5)
C7 C10 1.515(6)
C7 C9 1.516(6)
C7 C8 1.531(6)
C8 H8A 0.9800
C8 H8B 0.9800
C8 H8C 0.9800
C9 H9A 0.9800
C9 H9B 0.9800
C9 H9C 0.9800
C10 H10A 0.9800
C10 H10B 0.9800
C10 H10C 0.9800
C11 C12 1.502(6)
C11 H11A 0.9900
C11 H11B 0.9900
C12 C17 1.392(6)
C12 C13 1.413(6)
C13 C14 1.387(7)
C14 C15 1.383(7)
C14 C22 1.521(6)
C15 C16 1.390(6)
C15 H15A 0.9500
C16 C17 1.399(6)
C16 C18 1.517(7)
C16 C38 9.390(6)
C17 H17A 0.9500
C18 C20 1.463(10)
C18 C21 1.476(10)
C18 C19A 1.522(10)
C18 C21A 1.524(11)
C18 C19 1.595(10)
C18 C20A 1.627(10)
C19 H19A 0.9800
C19 H19B 0.9800
C19 H19C 0.9800
C20 H20A 0.9800
C20 H20B 0.9800
C20 H20C 0.9800
C21 H21A 0.9800
C21 H21B 0.9800
C21 H21C 0.9800
C19A H19D 0.9800
C19A H19E 0.9800
C19A H19F 0.9800
C20A H20D 0.9800
C20A H20E 0.9800
C20A H20F 0.9800
C21A H21D 0.9800
C21A H21E 0.9800
C21A H21F 0.9800
C22 C23 1.514(6)
C22 H22A 0.9900
C22 H22B 0.9900
C23 C28 1.388(7)
C23 C24 1.393(7)
C24 C25 1.386(6)
C25 C26 1.393(6)
C25 C33 1.515(6)
C26 C27 1.385(6)
C26 H26A 0.9500
C27 C28 1.385(6)
C27 C29 1.543(6)
C28 H28A 0.9500
C29 C31 1.490(6)
C29 C32 1.511(7)
C29 C30 1.567(8)
C30 H30A 0.9800
C30 H30B 0.9800
C30 H30C 0.9800
C31 H31A 0.9800
C31 H31B 0.9800
C31 H31C 0.9800
C32 H32A 0.9800
C32 H32B 0.9800
C32 H32C 0.9800
C33 C34 1.515(6)
C33 H33A 0.9900
C33 H33B 0.9900
C34 C39 1.386(6)
C34 C35 1.401(5)
C35 C36 1.391(6)
C36 C37 1.393(5)
C36 C44 1.523(5)
C37 C38 1.397(5)
C37 H37A 0.9500
C38 C39 1.391(6)
C38 C40 1.539(6)
C39 H39A 0.9500
C40 C41 1.527(7)
C40 C42 1.530(7)
C40 C43 1.530(7)
C41 H41A 0.9800
C41 H41B 0.9800
C41 H41C 0.9800
C42 H42A 0.9800
C42 H42B 0.9800
C42 H42C 0.9800
C43 H43A 0.9800
C43 H43B 0.9800
C43 H43C 0.9800
C44 H44A 0.9900
C44 H44B 0.9900
Br1A C49A 1.821(8)
C45A C46A 1.523(7)
C45A H45A 0.9900
C45A H45B 0.9900
C46A C47A 1.484(8)
C46A H46A 0.9900
C46A H46B 0.9900
C47A C48A 1.490(9)
C47A H47A 0.9900
C47A H47B 0.9900
C48A C49A 1.522(9)
C48A H48A 0.9900
C48A H48B 0.9900
C49A H49A 0.9900
C49A H49B 0.9900
Br1B C49B 1.821(8)
C45B C46B 1.523(7)
C45B H45C 0.9900
C45B H45D 0.9900
C46B C47B 1.484(8)
C46B H46C 0.9900
C46B H46D 0.9900
C47B C48B 1.490(9)
C47B H47C 0.9900
C47B H47D 0.9900
C48B C49B 1.522(9)
C48B H48C 0.9900
C48B H48D 0.9900
C49B H49C 0.9900
C49B H49D 0.9900
Br1C C49C 1.821(8)
C45C C46C 1.523(7)
C45C H45E 0.9900
C45C H45F 0.9900
C46C C47C 1.484(8)
C46C H46E 0.9900
C46C H46F 0.9900
C47C C48C 1.490(9)
C47C H47E 0.9900
C47C H47F 0.9900
C48C C49C 1.522(9)
C48C H48E 0.9900
C48C H48F 0.9900
C49C H49E 0.9900
C49C H49F 0.9900
C50A C51A 1.510(12)
C50A H50A 0.9900
C50A H50B 0.9900
C51A C52A 1.497(13)
C51A H51A 0.9900
C51A H51B 0.9900
C52A C53A 1.472(14)
C52A H52A 0.9900
C52A H52B 0.9900
C53A C54A 1.531(15)
C53A H53A 0.9900
C53A H53B 0.9900
C54A H54A 0.9900
C54A H54B 0.9900
C50B C51B 1.508(10)
C50B H50C 0.9900
C50B H50D 0.9900
C51B C52B 1.512(13)
C51B H51C 0.9900
C51B H51D 0.9900
C52B C53B 1.515(11)
C52B H52C 0.9900
C52B H52D 0.9900
C53B C54B 1.514(11)
C53B H53C 0.9900
C53B H53D 0.9900
C54B H54C 0.9900
C54B H54D 0.9900

loop_
_geom_hbond_atom_site_label_D
_geom_hbond_atom_site_label_H
_geom_hbond_atom_site_label_A
_geom_hbond_site_symmetry_A
_geom_hbond_distance_DH
_geom_hbond_distance_HA
_geom_hbond_distance_DA
_geom_hbond_angle_DHA
C48A H48A Br1A 2 0.99 2.95 3.612(11) 125.3
C48B H48D O1 . 0.99 2.57 3.227(16) 124.1
C51A H51A O4 . 0.99 2.66 3.588(10) 156.8
C51B H51C O2 . 0.99 2.65 3.597(10) 160.6
C51B H51D Br1B . 0.99 2.99 3.939(8) 161.7

loop_
_geom_torsion_atom_site_label_1
_geom_torsion_atom_site_label_2
_geom_torsion_atom_site_label_3
_geom_torsion_atom_site_label_4
_geom_torsion
C45A O1 C1 C6 -85.4(10)
C45C O1 C1 C6 -98.2(11)
C45B O1 C1 C6 -94.2(10)
C45A O1 C1 C2 96.2(10)
C45C O1 C1 C2 83.4(11)
C45B O1 C1 C2 87.4(10)
O1 C1 C2 C3 -179.2(3)
C6 C1 C2 C3 2.4(5)
O1 C1 C2 C44 6.7(5)
C6 C1 C2 C44 -171.7(3)
C1 C2 C3 C4 -1.0(5)
C44 C2 C3 C4 173.3(3)
C2 C3 C4 C5 -0.6(5)
C2 C3 C4 C7 -171.1(3)
C2 C3 C4 C27 -95.4(3)
C3 C4 C5 C6 0.8(5)
C7 C4 C5 C6 171.2(3)
C27 C4 C5 C6 94.2(3)
O1 C1 C6 C5 179.4(3)
C2 C1 C6 C5 -2.2(5)
O1 C1 C6 C11 -7.6(5)
C2 C1 C6 C11 170.8(3)
C4 C5 C6 C1 0.6(5)
C4 C5 C6 C11 -172.7(3)
C3 C4 C7 C10 -167.3(4)
C5 C4 C7 C10 22.6(5)
C27 C4 C7 C10 108.8(4)
C3 C4 C7 C9 72.3(5)
C5 C4 C7 C9 -97.8(5)
C27 C4 C7 C9 -11.6(4)
C3 C4 C7 C8 -46.8(5)
C5 C4 C7 C8 143.2(4)
C27 C4 C7 C8 -130.7(4)
C1 C6 C11 C12 -121.8(4)
C5 C6 C11 C12 51.2(4)
C6 C11 C12 C17 -99.2(4)
C6 C11 C12 C13 71.6(4)
C50A O2 C13 C14 -93.4(8)
C50A O2 C13 C12 89.5(8)
C17 C12 C13 O2 -179.8(3)
C11 C12 C13 O2 9.2(5)
C17 C12 C13 C14 3.0(5)
C11 C12 C13 C14 -168.1(3)
O2 C13 C14 C15 -178.8(3)
C12 C13 C14 C15 -1.7(5)
O2 C13 C14 C22 -2.1(6)
C12 C13 C14 C22 175.0(3)
C13 C14 C15 C16 -0.7(6)
C22 C14 C15 C16 -177.5(4)
C14 C15 C16 C17 1.7(6)
C14 C15 C16 C18 179.1(4)
C14 C15 C16 C38 50.9(3)
C13 C12 C17 C16 -2.0(5)
C11 C12 C17 C16 168.8(3)
C15 C16 C17 C12 -0.3(5)
C18 C16 C17 C12 -177.6(3)
C38 C16 C17 C12 -46.9(3)
C15 C16 C18 C20 -7.9(8)
C17 C16 C18 C20 169.4(7)
C38 C16 C18 C20 75.9(7)
C15 C16 C18 C21 123.7(7)
C17 C16 C18 C21 -59.1(7)
C38 C16 C18 C21 -152.6(6)
C15 C16 C18 C19A -58.7(8)
C17 C16 C18 C19A 118.6(8)
C38 C16 C18 C19A 25.1(8)
C15 C16 C18 C21A 171.5(7)
C17 C16 C18 C21A -11.3(8)
C38 C16 C18 C21A -104.7(7)
C15 C16 C18 C19 -122.6(6)
C17 C16 C18 C19 54.6(6)
C38 C16 C18 C19 -38.8(6)
C15 C16 C18 C20A 55.8(7)
C17 C16 C18 C20A -126.9(6)
C38 C16 C18 C20A 139.6(5)
C15 C14 C22 C23 100.4(5)
C13 C14 C22 C23 -76.2(6)
C14 C22 C23 C28 -76.6(6)
C14 C22 C23 C24 101.8(5)
C54B O3 C24 C25 -103.6(6)
C54A O3 C24 C25 -76.3(7)
C54B O3 C24 C23 82.0(6)
C54A O3 C24 C23 109.2(7)
C28 C23 C24 C25 0.3(5)
C22 C23 C24 C25 -178.1(3)
C28 C23 C24 O3 174.5(3)
C22 C23 C24 O3 -3.9(5)
O3 C24 C25 C26 -174.6(3)
C23 C24 C25 C26 -0.3(5)
O3 C24 C25 C33 2.7(5)
C23 C24 C25 C33 177.1(3)
C24 C25 C26 C27 0.6(5)
C33 C25 C26 C27 -176.9(3)
C25 C26 C27 C28 -0.8(6)
C25 C26 C27 C29 -179.9(4)
C25 C26 C27 C4 76.5(3)
C26 C27 C28 C23 0.8(6)
C29 C27 C28 C23 179.8(4)
C4 C27 C28 C23 -78.1(3)
C24 C23 C28 C27 -0.5(5)
C22 C23 C28 C27 177.9(3)
C28 C27 C29 C31 -102.4(5)
C26 C27 C29 C31 76.6(6)
C4 C27 C29 C31 168.2(4)
C28 C27 C29 C32 27.1(7)
C26 C27 C29 C32 -153.9(5)
C4 C27 C29 C32 -62.3(5)
C28 C27 C29 C30 141.6(5)
C26 C27 C29 C30 -39.4(6)
C4 C27 C29 C30 52.2(4)
C24 C25 C33 C34 -105.1(4)
C26 C25 C33 C34 72.2(4)
C25 C33 C34 C39 -95.1(4)
C25 C33 C34 C35 79.2(4)
C50B O4 C35 C36 -94.8(6)
C50B O4 C35 C34 87.9(6)
C39 C34 C35 O4 178.8(3)
C33 C34 C35 O4 4.3(5)
C39 C34 C35 C36 1.5(5)
C33 C34 C35 C36 -172.9(3)
O4 C35 C36 C37 -178.1(3)
C34 C35 C36 C37 -0.8(5)
O4 C35 C36 C44 -7.3(5)
C34 C35 C36 C44 170.0(3)
C35 C36 C37 C38 0.0(5)
C44 C36 C37 C38 -170.6(3)
C36 C37 C38 C39 0.0(5)
C36 C37 C38 C40 178.7(3)
C36 C37 C38 C16 50.6(3)
C35 C34 C39 C38 -1.6(6)
C33 C34 C39 C38 172.9(4)
C37 C38 C39 C34 0.8(6)
C40 C38 C39 C34 -177.9(4)
C16 C38 C39 C34 -50.1(3)
C39 C38 C40 C41 -69.9(6)
C37 C38 C40 C41 111.4(5)
C16 C38 C40 C41 -158.2(4)
C39 C38 C40 C42 170.7(4)
C37 C38 C40 C42 -8.0(6)
C16 C38 C40 C42 82.5(5)
C39 C38 C40 C43 51.2(6)
C37 C38 C40 C43 -127.5(5)
C16 C38 C40 C43 -37.1(5)
C35 C36 C44 C2 -72.9(4)
C37 C36 C44 C2 97.7(4)
C3 C2 C44 C36 -54.0(4)
C1 C2 C44 C36 120.0(4)
C1 O1 C45A C46A -166.2(10)
O1 C45A C46A C47A -42.1(18)
C45A C46A C47A C48A -152.8(11)
C46A C47A C48A C49A -105.6(14)
C47A C48A C49A Br1A 5(3)
C1 O1 C45B C46B -179.1(8)
O1 C45B C46B C47B 82.1(16)
C45B C46B C47B C48B -92.4(17)
C46B C47B C48B C49B -91.6(11)
C47B C48B C49B Br1B 73(2)
C1 O1 C45C C46C 163.2(7)
O1 C45C C46C C47C 73(2)
C45C C46C C47C C48C -124(2)
C46C C47C C48C C49C -153.2(13)
C47C C48C C49C Br1C 20(4)
C13 O2 C50A C51A 173.6(9)
O2 C50A C51A C52A -103.6(12)
C50A C51A C52A C53A 112.0(13)
C51A C52A C53A C54A -84.5(15)
C24 O3 C54A C53A 168.3(7)
C52A C53A C54A O3 59.5(13)
C35 O4 C50B C51B -165.0(6)
O4 C50B C51B C52B 101.3(11)
C50B C51B C52B C53B -120.5(11)
C51B C52B C53B C54B 89.8(12)
C24 O3 C54B C53B -176.2(6)
C52B C53B C54B O3 -59.1(10)

_cod_database_fobs_code 2240829
